data_7134452
loop_
_publ_author_name
'Stoian, Corina'
'Schmidt, Nils'
'Kuczmera, Thomas J.'
'Puylaert, Pim'
'Lork, Enno'
'Nachtsheim, Boris J.'
'Hupf, Emanuel'
'Beckmann, Jens'

_publ_section_title
;
 Oxidative addition of diaryldichalcogenides to the
 diferrocenylphosphenium ion: synthesis, structure and organocatalytic
 activity
;
_journal_issue 45
_journal_name_full 'Chemical Communications'
_journal_page_first 8256
_journal_page_last 8259
_journal_paper_doi 10.1039/D5CC01555C
_journal_volume 61
_journal_year 2025
_chemical_formula_moiety 'C32 H28 Fe2 P Se2, B C24 F20, 1[C7H8]'
_chemical_formula_sum 'C63 H36 B F20 Fe2 P Se2'
_chemical_formula_weight 1484.32
_space_group_crystal_system triclinic
_space_group_IT_number 2
_space_group_name_Hall '-P 1'
_space_group_name_H-M_alt 'P -1'
_atom_sites_solution_hydrogens geom
_atom_sites_solution_primary dual
_audit_creation_date 2025-02-13
_audit_creation_method
;
Olex2 1.5
(compiled 2024.02.16 svn.r378c4104 for OlexSys, GUI svn.r6928)
;
_audit_update_record
;
2025-02-13 deposited with the CCDC.	2025-04-25 downloaded from the CCDC.
;
_cell_angle_alpha 71.852(2)
_cell_angle_beta 75.728(2)
_cell_angle_gamma 87.113(3)
_cell_formula_units_Z 2
_cell_length_a 10.8629(8)
_cell_length_b 15.1456(11)
_cell_length_c 17.3801(10)
_cell_measurement_reflns_used 8883
_cell_measurement_temperature 100.00
_cell_measurement_theta_max 28.744
_cell_measurement_theta_min 2.365
_cell_volume 2632.3(3)
_computing_cell_refinement 'SAINT V8.40B (?, 2016)'
_computing_data_reduction 'SAINT V8.40B (?, 2016)'
_computing_molecular_graphics 'Olex2 1.5 (Dolomanov et al., 2009)'
_computing_publication_material 'Olex2 1.5 (Dolomanov et al., 2009)'
_computing_structure_refinement 'SHELXL 2016/4 (Sheldrick, 2015)'
_computing_structure_solution 'SHELXT 2018/2 (Sheldrick, 2018)'
_diffrn_ambient_temperature 100.00
_diffrn_measured_fraction_theta_full 0.997
_diffrn_measured_fraction_theta_max 0.997
_diffrn_measurement_device_type 'Bruker Venture D8'
_diffrn_measurement_method '\f and \w scans'
_diffrn_radiation_type MoK\a
_diffrn_radiation_wavelength 0.71073
_diffrn_reflns_av_R_equivalents 0.0885
_diffrn_reflns_av_unetI/netI 0.0689
_diffrn_reflns_Laue_measured_fraction_full 0.997
_diffrn_reflns_Laue_measured_fraction_max 0.997
_diffrn_reflns_limit_h_max 13
_diffrn_reflns_limit_h_min -14
_diffrn_reflns_limit_k_max 19
_diffrn_reflns_limit_k_min -19
_diffrn_reflns_limit_l_max 22
_diffrn_reflns_limit_l_min -22
_diffrn_reflns_number 60562
_diffrn_reflns_point_group_measured_fraction_full 0.997
_diffrn_reflns_point_group_measured_fraction_max 0.997
_diffrn_reflns_theta_full 25.242
_diffrn_reflns_theta_max 27.504
_diffrn_reflns_theta_min 2.365
_diffrn_source_current 1.0
_diffrn_source_power 0.05
_diffrn_source_voltage 50.0
_exptl_absorpt_coefficient_mu 2.081
_exptl_absorpt_correction_T_max 0.7461
_exptl_absorpt_correction_T_min 0.6600
_exptl_absorpt_correction_type multi-scan
_exptl_absorpt_process_details
;
SADABS-2016/2 (Bruker,2016/2) was used for absorption correction.
wR2(int) was 0.1464 before and 0.0746 after correction.
The Ratio of minimum to maximum transmission is 0.8846.
The \l/2 correction factor is Not present.
;
_exptl_crystal_colour orange
_exptl_crystal_density_diffrn 1.873
_exptl_crystal_description block
_exptl_crystal_F_000 1468
_exptl_crystal_size_max 0.211
_exptl_crystal_size_mid 0.199
_exptl_crystal_size_min 0.184
_refine_diff_density_max 0.748
_refine_diff_density_min -0.585
_refine_diff_density_rms 0.104
_refine_ls_extinction_method none
_refine_ls_goodness_of_fit_ref 1.057
_refine_ls_hydrogen_treatment constr
_refine_ls_matrix_type full
_refine_ls_number_parameters 739
_refine_ls_number_reflns 12070
_refine_ls_number_restraints 0
_refine_ls_restrained_S_all 1.057
_refine_ls_R_factor_all 0.0618
_refine_ls_R_factor_gt 0.0441
_refine_ls_shift/su_max 0.001
_refine_ls_shift/su_mean 0.000
_refine_ls_structure_factor_coef Fsqd
_refine_ls_weighting_details 'w=1/[\s^2^(Fo^2^)+(0.0599P)^2^] where P=(Fo^2^+2Fc^2^)/3'
_refine_ls_weighting_scheme calc
_refine_ls_wR_factor_gt 0.1177
_refine_ls_wR_factor_ref 0.1269
_reflns_Friedel_coverage 0.000
_reflns_number_gt 9204
_reflns_number_total 12070
_reflns_threshold_expression 'I > 2\s(I)'
_cod_data_source_file d5cc01555c2.cif
_cod_data_source_block stoianc241015
_cod_depositor_comments 'Adding full bibliography for 7134451--7134456.cif.'
_cod_database_code 7134452
_shelx_shelxl_version_number 2016/4
_shelx_space_group_comment
;
The symmetry employed for this shelxl refinement is uniquely defined
by the following loop, which should always be used as a source of
symmetry information in preference to the above space-group names.
They are only intended as comments.
;
_olex2_refinement_description
;
1. Fixed Uiso
 At 1.2 times of:
  All C(H) groups
2.a Aromatic/amide H refined with riding coordinates:
 C34(H34), C42(H42), C44(H44), C65(H65), C43(H43), C33(H33), C31(H31),
 C14(H14), C61(H61), C64(H64), C40(H40), C63(H63), C13(H13), C41(H41), C62(H62),
  C32(H32), C11(H11), C12(H12), C20(H20), C21(H21), C24(H24), C23(H23),
 C22(H22), C55(H55), C51(H51), C54(H54), C52(H52), C53(H53)
;
_smtbx_masks_void_probe_radius 1.2
_smtbx_masks_void_truncation_radius 1.2
_olex2_submission_special_instructions 'No special instructions were received'

loop_
_space_group_symop_operation_xyz
'x, y, z'
'-x, -y, -z'

loop_
_atom_site_label
_atom_site_type_symbol
_atom_site_fract_x
_atom_site_fract_y
_atom_site_fract_z
_atom_site_U_iso_or_equiv
_atom_site_adp_type
_atom_site_occupancy
_atom_site_site_symmetry_order
_atom_site_calc_flag
_atom_site_refinement_flags_posn
_atom_site_refinement_flags_adp
_atom_site_refinement_flags_occupancy
_atom_site_disorder_assembly
_atom_site_disorder_group
Se1 Se 0.15699(3) 0.77239(2) 0.25678(2) 0.02281(9) Uani 1 1 d . . . . .
Se2 Se -0.03206(4) 0.85958(2) 0.09520(2) 0.02700(10) Uani 1 1 d . . . . .
Fe2 Fe -0.10339(4) 0.91444(3) 0.35622(3) 0.02045(12) Uani 1 1 d . . . . .
Fe1 Fe -0.25966(5) 0.63535(3) 0.23306(3) 0.02630(13) Uani 1 1 d . . . . .
P1 P -0.02926(8) 0.77721(6) 0.22565(5) 0.01766(17) Uani 1 1 d . . . . .
F85 F -0.29612(19) 1.12986(13) 0.18527(12) 0.0261(4) Uani 1 1 d . . . . .
F75 F -0.5754(2) 1.09062(13) 0.43411(12) 0.0266(4) Uani 1 1 d . . . . .
F92 F -0.25172(19) 1.24804(15) 0.43939(13) 0.0298(5) Uani 1 1 d . . . . .
F91 F -0.32427(18) 1.17692(13) 0.33499(12) 0.0243(4) Uani 1 1 d . . . . .
F81 F -0.49420(19) 1.41988(13) 0.16284(12) 0.0258(4) Uani 1 1 d . . . . .
F105 F -0.77075(19) 1.20242(14) 0.38109(12) 0.0289(5) Uani 1 1 d . . . . .
F101 F -0.6052(2) 1.31156(14) 0.08832(12) 0.0292(5) Uani 1 1 d . . . . .
F71 F -0.5325(2) 1.11669(13) 0.14977(11) 0.0262(4) Uani 1 1 d . . . . .
F84 F -0.0914(2) 1.21626(15) 0.07648(13) 0.0341(5) Uani 1 1 d . . . . .
F82 F -0.2875(2) 1.50475(14) 0.05083(13) 0.0335(5) Uani 1 1 d . . . . .
F73 F -0.6331(2) 0.82954(13) 0.35809(14) 0.0342(5) Uani 1 1 d . . . . .
F95 F -0.6716(2) 1.37940(14) 0.33177(13) 0.0292(5) Uani 1 1 d . . . . .
F72 F -0.5795(2) 0.93413(14) 0.19369(13) 0.0325(5) Uani 1 1 d . . . . .
F74 F -0.6282(2) 0.91305(14) 0.47544(13) 0.0344(5) Uani 1 1 d . . . . .
F104 F -1.0032(2) 1.23871(16) 0.35904(14) 0.0374(5) Uani 1 1 d . . . . .
F93 F -0.3962(2) 1.37516(16) 0.50026(14) 0.0379(5) Uani 1 1 d . . . . .
F94 F -0.6076(2) 1.43722(15) 0.44521(14) 0.0374(5) Uani 1 1 d . . . . .
F83 F -0.0818(2) 1.40484(16) 0.00585(13) 0.0385(5) Uani 1 1 d . . . . .
F102 F -0.8392(2) 1.33905(16) 0.06843(14) 0.0380(5) Uani 1 1 d . . . . .
F103 F -1.0427(2) 1.30729(16) 0.20319(16) 0.0392(5) Uani 1 1 d . . . . .
C90 C -0.5046(3) 1.2711(2) 0.32836(19) 0.0207(7) Uani 1 1 d . . . . .
C30 C -0.1335(3) 0.8220(2) 0.2983(2) 0.0183(6) Uani 1 1 d . . . . .
C75 C -0.5753(3) 1.0568(2) 0.3708(2) 0.0205(7) Uani 1 1 d . . . . .
C91 C -0.3969(3) 1.2433(2) 0.3592(2) 0.0199(7) Uani 1 1 d . . . . .
C72 C -0.5789(3) 0.9743(2) 0.2529(2) 0.0235(7) Uani 1 1 d . . . . .
C104 C -0.9045(3) 1.2563(2) 0.2927(2) 0.0264(8) Uani 1 1 d . . . . .
C85 C -0.3015(3) 1.2232(2) 0.1535(2) 0.0207(7) Uani 1 1 d . . . . .
C34 C -0.2132(3) 0.9009(2) 0.2800(2) 0.0265(8) Uani 1 1 d . . . . .
H34 H -0.213997 0.942224 0.226345 0.032 Uiso 1 1 calc R U . . .
C70 C -0.5491(3) 1.1140(2) 0.2889(2) 0.0196(6) Uani 1 1 d . . . . .
C73 C -0.6053(3) 0.9214(2) 0.3353(2) 0.0240(7) Uani 1 1 d . . . . .
C74 C -0.6046(3) 0.9631(2) 0.3948(2) 0.0229(7) Uani 1 1 d . . . . .
C60 C 0.1065(3) 0.9475(2) 0.0678(2) 0.0248(7) Uani 1 1 d . . . . .
C71 C -0.5528(3) 1.0676(2) 0.2321(2) 0.0206(7) Uani 1 1 d . . . . .
C84 C -0.1931(3) 1.2667(2) 0.0961(2) 0.0229(7) Uani 1 1 d . . . . .
C101 C -0.6999(3) 1.2920(2) 0.1586(2) 0.0216(7) Uani 1 1 d . . . . .
C95 C -0.5694(3) 1.3396(2) 0.3583(2) 0.0234(7) Uani 1 1 d . . . . .
C81 C -0.3962(3) 1.3661(2) 0.1415(2) 0.0218(7) Uani 1 1 d . . . . .
C92 C -0.3581(3) 1.2770(2) 0.4150(2) 0.0229(7) Uani 1 1 d . . . . .
C94 C -0.5360(3) 1.3731(2) 0.4169(2) 0.0256(7) Uani 1 1 d . . . . .
C42 C -0.0475(4) 0.9514(3) 0.4458(2) 0.0304(8) Uani 1 1 d . . . . .
H42 H -0.081009 0.925796 0.504299 0.037 Uiso 1 1 calc R U . . .
C44 C -0.0180(4) 1.0441(2) 0.3107(2) 0.0292(8) Uani 1 1 d . . . . .
H44 H -0.027850 1.091841 0.262188 0.035 Uiso 1 1 calc R U . . .
C65 C 0.0941(4) 1.0198(2) 0.1018(2) 0.0301(8) Uani 1 1 d . . . . .
H65 H 0.017619 1.026392 0.140108 0.036 Uiso 1 1 calc R U . . .
C43 C -0.0941(4) 1.0297(3) 0.3918(2) 0.0314(9) Uani 1 1 d . . . . .
H43 H -0.164149 1.065835 0.407764 0.038 Uiso 1 1 calc R U . . .
C82 C -0.2907(4) 1.4120(2) 0.0843(2) 0.0239(7) Uani 1 1 d . . . . .
C105 C -0.7831(3) 1.2392(2) 0.3022(2) 0.0224(7) Uani 1 1 d . . . . .
C103 C -0.9239(3) 1.2917(2) 0.2140(2) 0.0273(8) Uani 1 1 d . . . . .
C33 C -0.2913(3) 0.9051(3) 0.3584(3) 0.0350(9) Uani 1 1 d . . . . .
H33 H -0.353476 0.950137 0.365683 0.042 Uiso 1 1 calc R U . . .
C31 C -0.1621(3) 0.7795(2) 0.3878(2) 0.0248(7) Uani 1 1 d . . . . .
H31 H -0.122856 0.726921 0.417746 0.030 Uiso 1 1 calc R U . . .
C14 C -0.0769(4) 0.6267(2) 0.1686(2) 0.0280(8) Uani 1 1 d . . . . .
H14 H -0.041926 0.656584 0.110855 0.034 Uiso 1 1 calc R U . . .
C61 C 0.2149(4) 0.9404(3) 0.0086(2) 0.0291(8) Uani 1 1 d . . . . .
H61 H 0.221202 0.892143 -0.016303 0.035 Uiso 1 1 calc R U . . .
C83 C -0.1860(3) 1.3615(3) 0.0616(2) 0.0253(7) Uani 1 1 d . . . . .
C100 C -0.6734(3) 1.2584(2) 0.2366(2) 0.0208(7) Uani 1 1 d . . . . .
C80 C -0.4097(3) 1.2704(2) 0.17940(19) 0.0185(6) Uani 1 1 d . . . . .
C64 C 0.1957(4) 1.0827(3) 0.0789(2) 0.0395(10) Uani 1 1 d . . . . .
H64 H 0.189742 1.131394 0.103282 0.047 Uiso 1 1 calc R U . . .
C10 C -0.0821(3) 0.6648(2) 0.2357(2) 0.0217(7) Uani 1 1 d . . . . .
C40 C 0.0755(3) 0.9759(2) 0.3131(2) 0.0249(7) Uani 1 1 d . . . . .
H40 H 0.139257 0.969650 0.266803 0.030 Uiso 1 1 calc R U . . .
C93 C -0.4302(3) 1.3412(3) 0.4454(2) 0.0274(8) Uani 1 1 d . . . . .
C63 C 0.3052(4) 1.0750(3) 0.0210(2) 0.0369(9) Uani 1 1 d . . . . .
H63 H 0.373954 1.118422 0.005466 0.044 Uiso 1 1 calc R U . . .
C13 C -0.1336(4) 0.5370(3) 0.2047(3) 0.0368(9) Uani 1 1 d . . . . .
H13 H -0.143691 0.495817 0.174985 0.044 Uiso 1 1 calc R U . . .
C41 C 0.0575(4) 0.9184(3) 0.3969(2) 0.0276(8) Uani 1 1 d . . . . .
H41 H 0.107182 0.866838 0.416774 0.033 Uiso 1 1 calc R U . . .
C50 C 0.2351(3) 0.6928(3) 0.1918(2) 0.0273(8) Uani 1 1 d . . . . .
C102 C -0.8221(4) 1.3080(2) 0.1462(2) 0.0259(7) Uani 1 1 d . . . . .
C62 C 0.3144(4) 1.0046(3) -0.0141(2) 0.0345(9) Uani 1 1 d . . . . .
H62 H 0.389509 0.999785 -0.054172 0.041 Uiso 1 1 calc R U . . .
C32 C -0.2607(4) 0.8318(3) 0.4224(2) 0.0351(9) Uani 1 1 d . . . . .
H32 H -0.299671 0.818875 0.480166 0.042 Uiso 1 1 calc R U . . .
C11 C -0.1426(4) 0.5970(2) 0.3125(2) 0.0295(8) Uani 1 1 d . . . . .
H11 H -0.159228 0.603536 0.366744 0.035 Uiso 1 1 calc R U . . .
C12 C -0.1730(4) 0.5179(3) 0.2922(3) 0.0376(9) Uani 1 1 d . . . . .
H12 H -0.212970 0.461733 0.331039 0.045 Uiso 1 1 calc R U . . .
C20 C -0.3553(4) 0.7541(3) 0.1910(3) 0.0373(9) Uani 1 1 d . . . . .
H20 H -0.319674 0.815298 0.164289 0.045 Uiso 1 1 calc R U . . .
C21 C -0.4030(4) 0.7127(3) 0.2774(3) 0.0411(10) Uani 1 1 d . . . . .
H21 H -0.403591 0.741818 0.318631 0.049 Uiso 1 1 calc R U . . .
C24 C -0.3698(5) 0.6879(4) 0.1507(3) 0.0553(13) Uani 1 1 d . . . . .
H24 H -0.344375 0.695746 0.092528 0.066 Uiso 1 1 calc R U . . .
C23 C -0.4306(4) 0.6069(3) 0.2155(4) 0.0545(14) Uani 1 1 d . . . . .
H23 H -0.454530 0.551513 0.207516 0.065 Uiso 1 1 calc R U . . .
B1 B -0.5343(4) 1.2288(3) 0.2580(2) 0.0194(7) Uani 1 1 d . . . . .
C22 C -0.4490(4) 0.6238(3) 0.2936(3) 0.0487(12) Uani 1 1 d . . . . .
H22 H -0.486034 0.581678 0.346921 0.058 Uiso 1 1 calc R U . . .
C55 C 0.2070(4) 0.5980(3) 0.2221(3) 0.0354(9) Uani 1 1 d . . . . .
H55 H 0.149971 0.571197 0.274846 0.042 Uiso 1 1 calc R U . . .
C51 C 0.3187(4) 0.7330(3) 0.1155(2) 0.0370(10) Uani 1 1 d . . . . .
H51 H 0.337876 0.797865 0.096300 0.044 Uiso 1 1 calc R U . . .
C54 C 0.2651(5) 0.5435(3) 0.1728(4) 0.0576(16) Uani 1 1 d . . . . .
H54 H 0.248126 0.478364 0.191760 0.069 Uiso 1 1 calc R U . . .
C52 C 0.3739(5) 0.6768(4) 0.0678(3) 0.0615(17) Uani 1 1 d . . . . .
H52 H 0.430488 0.703457 0.014816 0.074 Uiso 1 1 calc R U . . .
C53 C 0.3480(6) 0.5844(4) 0.0958(3) 0.0657(18) Uani 1 1 d . . . . .
H53 H 0.387038 0.546783 0.062332 0.079 Uiso 1 1 calc R U . . .

loop_
_atom_site_aniso_label
_atom_site_aniso_U_11
_atom_site_aniso_U_22
_atom_site_aniso_U_33
_atom_site_aniso_U_23
_atom_site_aniso_U_13
_atom_site_aniso_U_12
Se1 0.02010(18) 0.02438(18) 0.02836(18) -0.01420(14) -0.00621(13) 0.00128(14)
Se2 0.0336(2) 0.02871(19) 0.01842(17) -0.00416(14) -0.00757(14) -0.01011(16)
Fe2 0.0166(2) 0.0249(2) 0.0250(2) -0.0158(2) -0.00382(19) -0.00106(19)
Fe1 0.0239(3) 0.0204(2) 0.0376(3) -0.0127(2) -0.0075(2) -0.0027(2)
P1 0.0192(4) 0.0171(4) 0.0179(4) -0.0078(3) -0.0035(3) -0.0009(3)
F85 0.0224(10) 0.0207(10) 0.0347(11) -0.0115(8) -0.0032(8) 0.0048(8)
F75 0.0305(11) 0.0270(10) 0.0219(10) -0.0069(8) -0.0053(8) -0.0033(9)
F92 0.0213(11) 0.0376(12) 0.0327(11) -0.0120(9) -0.0085(9) -0.0040(9)
F91 0.0212(10) 0.0267(10) 0.0276(10) -0.0121(8) -0.0067(8) 0.0049(8)
F81 0.0242(11) 0.0189(9) 0.0345(11) -0.0087(8) -0.0072(9) 0.0025(8)
F105 0.0234(11) 0.0370(12) 0.0232(10) -0.0094(9) 0.0001(8) -0.0007(9)
F101 0.0261(11) 0.0340(11) 0.0230(10) -0.0038(9) -0.0030(8) -0.0046(9)
F71 0.0326(12) 0.0261(10) 0.0211(10) -0.0097(8) -0.0051(8) -0.0025(9)
F84 0.0211(11) 0.0445(13) 0.0412(12) -0.0275(11) 0.0024(9) 0.0019(10)
F82 0.0385(13) 0.0230(10) 0.0308(11) 0.0031(9) -0.0064(9) -0.0098(9)
F73 0.0304(12) 0.0176(10) 0.0507(14) -0.0069(9) -0.0065(10) -0.0036(9)
F95 0.0249(11) 0.0290(11) 0.0388(12) -0.0187(9) -0.0082(9) 0.0090(9)
F72 0.0351(13) 0.0279(11) 0.0402(12) -0.0197(10) -0.0067(10) -0.0045(9)
F74 0.0385(13) 0.0277(11) 0.0286(11) 0.0034(9) -0.0069(9) -0.0059(10)
F104 0.0162(11) 0.0492(14) 0.0496(14) -0.0281(12) 0.0045(9) -0.0034(10)
F93 0.0403(14) 0.0454(13) 0.0397(13) -0.0262(11) -0.0125(10) -0.0055(11)
F94 0.0373(13) 0.0387(12) 0.0458(13) -0.0313(11) -0.0053(10) 0.0062(10)
F83 0.0288(12) 0.0488(14) 0.0309(12) -0.0109(10) 0.0073(9) -0.0155(11)
F102 0.0363(13) 0.0390(13) 0.0395(13) -0.0020(10) -0.0221(10) -0.0057(11)
F103 0.0208(11) 0.0414(13) 0.0637(16) -0.0200(12) -0.0205(11) 0.0031(10)
C90 0.0224(17) 0.0196(16) 0.0180(15) -0.0071(13) 0.0008(13) -0.0017(14)
C30 0.0160(16) 0.0196(15) 0.0250(16) -0.0127(13) -0.0071(13) -0.0020(13)
C75 0.0171(16) 0.0210(16) 0.0235(16) -0.0069(13) -0.0051(13) 0.0002(13)
C91 0.0185(16) 0.0180(15) 0.0204(15) -0.0058(13) 0.0007(13) -0.0023(13)
C72 0.0178(17) 0.0255(17) 0.0299(18) -0.0116(14) -0.0065(14) -0.0016(14)
C104 0.0176(17) 0.0265(18) 0.038(2) -0.0190(16) -0.0006(15) -0.0013(14)
C85 0.0231(17) 0.0217(16) 0.0197(16) -0.0101(13) -0.0049(13) -0.0003(14)
C34 0.0205(18) 0.0299(18) 0.040(2) -0.0216(16) -0.0142(15) 0.0053(15)
C70 0.0152(16) 0.0188(15) 0.0247(16) -0.0074(13) -0.0041(13) 0.0002(13)
C73 0.0155(16) 0.0143(15) 0.040(2) -0.0062(14) -0.0055(14) -0.0014(13)
C74 0.0147(16) 0.0248(17) 0.0242(16) -0.0013(14) -0.0035(13) 0.0001(14)
C60 0.0292(19) 0.0234(17) 0.0179(16) -0.0008(13) -0.0047(14) -0.0048(15)
C71 0.0194(17) 0.0205(16) 0.0196(15) -0.0047(13) -0.0028(13) 0.0007(13)
C84 0.0153(16) 0.0365(19) 0.0216(16) -0.0185(15) -0.0006(13) -0.0013(14)
C101 0.0192(17) 0.0190(16) 0.0260(17) -0.0064(13) -0.0050(13) -0.0010(13)
C95 0.0226(18) 0.0224(17) 0.0254(17) -0.0091(14) -0.0043(14) 0.0024(14)
C81 0.0209(17) 0.0232(16) 0.0250(17) -0.0112(14) -0.0073(13) 0.0006(14)
C92 0.0195(17) 0.0246(17) 0.0232(16) -0.0058(14) -0.0027(13) -0.0079(14)
C94 0.0258(19) 0.0227(17) 0.0289(18) -0.0151(14) 0.0022(14) -0.0041(14)
C42 0.032(2) 0.040(2) 0.0264(18) -0.0179(16) -0.0072(15) -0.0104(17)
C44 0.035(2) 0.0245(18) 0.0328(19) -0.0132(15) -0.0097(16) -0.0039(16)
C65 0.037(2) 0.0292(19) 0.0237(17) -0.0095(15) -0.0037(15) -0.0048(17)
C43 0.027(2) 0.035(2) 0.044(2) -0.0298(18) -0.0064(16) -0.0012(16)
C82 0.033(2) 0.0201(16) 0.0174(15) -0.0019(13) -0.0088(14) -0.0046(15)
C105 0.0218(17) 0.0206(16) 0.0263(17) -0.0111(14) -0.0031(14) -0.0002(14)
C103 0.0154(17) 0.0207(17) 0.051(2) -0.0154(16) -0.0120(16) 0.0005(14)
C33 0.0142(18) 0.048(2) 0.060(3) -0.041(2) -0.0093(17) 0.0064(16)
C31 0.0217(18) 0.0279(18) 0.0265(17) -0.0137(14) -0.0006(14) -0.0083(15)
C14 0.031(2) 0.0285(18) 0.0327(19) -0.0198(16) -0.0089(15) 0.0029(16)
C61 0.033(2) 0.0280(18) 0.0254(18) -0.0067(15) -0.0074(15) 0.0001(16)
C83 0.0200(18) 0.0346(19) 0.0201(16) -0.0092(14) -0.0002(13) -0.0070(15)
C100 0.0179(16) 0.0152(15) 0.0297(17) -0.0091(13) -0.0043(13) 0.0023(13)
C80 0.0191(16) 0.0196(15) 0.0197(15) -0.0101(13) -0.0049(13) 0.0019(13)
C64 0.058(3) 0.031(2) 0.033(2) -0.0082(17) -0.0145(19) -0.014(2)
C10 0.0216(17) 0.0173(15) 0.0276(17) -0.0090(13) -0.0059(14) -0.0002(13)
C40 0.0205(18) 0.0267(17) 0.0317(18) -0.0153(15) -0.0051(14) -0.0038(14)
C93 0.0259(19) 0.0336(19) 0.0236(17) -0.0138(15) 0.0019(14) -0.0138(16)
C63 0.039(2) 0.034(2) 0.031(2) 0.0040(17) -0.0110(17) -0.0154(18)
C13 0.038(2) 0.0261(19) 0.059(3) -0.0261(19) -0.018(2) 0.0040(17)
C41 0.0260(19) 0.0278(18) 0.035(2) -0.0110(15) -0.0165(15) -0.0024(15)
C50 0.0222(18) 0.0337(19) 0.0344(19) -0.0198(16) -0.0123(15) 0.0118(16)
C102 0.0279(19) 0.0183(16) 0.0340(19) -0.0068(14) -0.0137(15) -0.0010(14)
C62 0.029(2) 0.039(2) 0.0286(19) -0.0023(17) -0.0028(16) -0.0059(17)
C32 0.026(2) 0.050(2) 0.036(2) -0.0293(19) 0.0046(16) -0.0122(18)
C11 0.033(2) 0.0241(18) 0.034(2) -0.0082(15) -0.0120(16) -0.0030(16)
C12 0.041(2) 0.0172(17) 0.055(3) -0.0091(17) -0.014(2) -0.0020(17)
C20 0.029(2) 0.0275(19) 0.054(3) -0.0069(18) -0.0156(19) 0.0020(17)
C21 0.032(2) 0.037(2) 0.057(3) -0.021(2) -0.0080(19) 0.0084(18)
C24 0.042(3) 0.087(4) 0.052(3) -0.033(3) -0.028(2) 0.020(3)
C23 0.034(3) 0.039(2) 0.109(4) -0.038(3) -0.033(3) 0.001(2)
B1 0.0149(18) 0.0210(18) 0.0212(18) -0.0071(15) -0.0015(14) 0.0005(15)
C22 0.028(2) 0.038(2) 0.073(3) -0.016(2) -0.001(2) -0.0013(19)
C55 0.034(2) 0.035(2) 0.049(2) -0.0235(19) -0.0201(18) 0.0140(18)
C51 0.029(2) 0.054(3) 0.0247(18) -0.0078(18) -0.0083(16) 0.0187(19)
C54 0.064(3) 0.055(3) 0.098(4) -0.061(3) -0.061(3) 0.044(3)
C52 0.055(3) 0.109(5) 0.026(2) -0.027(3) -0.021(2) 0.058(3)
C53 0.082(4) 0.097(4) 0.058(3) -0.059(3) -0.056(3) 0.071(4)

loop_
_atom_type_symbol
_atom_type_description
_atom_type_scat_dispersion_real
_atom_type_scat_dispersion_imag
_atom_type_scat_source
C C 0.0033 0.0016 'International Tables Vol C Tables 4.2.6.8 and 6.1.1.4'
H H 0.0000 0.0000 'International Tables Vol C Tables 4.2.6.8 and 6.1.1.4'
B B 0.0013 0.0007 'International Tables Vol C Tables 4.2.6.8 and 6.1.1.4'
F F 0.0171 0.0103 'International Tables Vol C Tables 4.2.6.8 and 6.1.1.4'
Fe Fe 0.3463 0.8444 'International Tables Vol C Tables 4.2.6.8 and 6.1.1.4'
P P 0.1023 0.0942 'International Tables Vol C Tables 4.2.6.8 and 6.1.1.4'
Se Se -0.0929 2.2259 'International Tables Vol C Tables 4.2.6.8 and 6.1.1.4'

loop_
_geom_angle_atom_site_label_1
_geom_angle_atom_site_label_2
_geom_angle_atom_site_label_3
_geom_angle
_geom_angle_site_symmetry_1
_geom_angle_site_symmetry_3
_geom_angle_publ_flag
C50 Se1 P1 95.92(11) . . ?
C60 Se2 P1 101.07(10) . . ?
C30 Fe2 C34 41.24(13) . . ?
C30 Fe2 C44 131.89(14) . . ?
C30 Fe2 C33 68.85(13) . . ?
C30 Fe2 C40 114.25(13) . . ?
C30 Fe2 C41 123.50(14) . . ?
C34 Fe2 C44 109.79(15) . . ?
C34 Fe2 C40 123.82(15) . . ?
C34 Fe2 C41 158.42(15) . . ?
C42 Fe2 C30 153.85(15) . . ?
C42 Fe2 C34 160.32(15) . . ?
C42 Fe2 C44 67.91(15) . . ?
C42 Fe2 C43 40.85(16) . . ?
C42 Fe2 C33 121.25(15) . . ?
C42 Fe2 C40 67.97(14) . . ?
C42 Fe2 C41 40.52(15) . . ?
C42 Fe2 C32 102.85(15) . . ?
C44 Fe2 C40 40.17(15) . . ?
C44 Fe2 C41 67.68(15) . . ?
C43 Fe2 C30 165.28(15) . . ?
C43 Fe2 C34 124.70(15) . . ?
C43 Fe2 C44 40.16(15) . . ?
C43 Fe2 C33 102.82(15) . . ?
C43 Fe2 C40 67.85(14) . . ?
C43 Fe2 C41 68.22(15) . . ?
C33 Fe2 C34 41.06(15) . . ?
C33 Fe2 C44 117.70(17) . . ?
C33 Fe2 C40 154.59(17) . . ?
C33 Fe2 C41 160.01(16) . . ?
C31 Fe2 C30 41.52(13) . . ?
C31 Fe2 C34 69.83(15) . . ?
C31 Fe2 C42 115.95(15) . . ?
C31 Fe2 C44 170.11(14) . . ?
C31 Fe2 C43 148.41(15) . . ?
C31 Fe2 C33 68.93(16) . . ?
C31 Fe2 C40 131.31(14) . . ?
C31 Fe2 C41 108.81(15) . . ?
C31 Fe2 C32 40.92(14) . . ?
C41 Fe2 C40 40.29(14) . . ?
C32 Fe2 C30 68.62(13) . . ?
C32 Fe2 C34 68.53(16) . . ?
C32 Fe2 C44 148.77(16) . . ?
C32 Fe2 C43 113.37(15) . . ?
C32 Fe2 C33 40.05(17) . . ?
C32 Fe2 C40 165.23(17) . . ?
C32 Fe2 C41 125.38(16) . . ?
C14 Fe1 C13 40.08(15) . . ?
C14 Fe1 C12 67.96(16) . . ?
C14 Fe1 C20 117.82(16) . . ?
C14 Fe1 C22 170.25(16) . . ?
C10 Fe1 C14 41.61(13) . . ?
C10 Fe1 C13 68.40(14) . . ?
C10 Fe1 C11 41.35(14) . . ?
C10 Fe1 C12 68.39(15) . . ?
C10 Fe1 C20 111.51(15) . . ?
C10 Fe1 C21 117.36(16) . . ?
C10 Fe1 C24 133.92(19) . . ?
C10 Fe1 C23 173.04(19) . . ?
C10 Fe1 C22 146.14(18) . . ?
C13 Fe1 C12 40.02(17) . . ?
C11 Fe1 C14 69.53(15) . . ?
C11 Fe1 C13 68.36(16) . . ?
C11 Fe1 C12 40.58(14) . . ?
C11 Fe1 C20 133.99(16) . . ?
C11 Fe1 C21 109.66(17) . . ?
C11 Fe1 C24 173.9(2) . . ?
C11 Fe1 C23 143.97(19) . . ?
C11 Fe1 C22 113.20(19) . . ?
C20 Fe1 C13 148.11(18) . . ?
C20 Fe1 C12 171.79(17) . . ?
C20 Fe1 C22 67.63(18) . . ?
C21 Fe1 C14 149.82(16) . . ?
C21 Fe1 C13 169.62(18) . . ?
C21 Fe1 C12 132.05(18) . . ?
C21 Fe1 C20 40.15(17) . . ?
C21 Fe1 C22 39.36(17) . . ?
C24 Fe1 C14 109.29(18) . . ?
C24 Fe1 C13 114.88(18) . . ?
C24 Fe1 C12 145.11(19) . . ?
C24 Fe1 C20 40.76(18) . . ?
C24 Fe1 C21 68.14(19) . . ?
C24 Fe1 C23 41.2(2) . . ?
C24 Fe1 C22 69.0(2) . . ?
C23 Fe1 C14 131.95(18) . . ?
C23 Fe1 C13 108.12(17) . . ?
C23 Fe1 C12 113.17(18) . . ?
C23 Fe1 C20 67.98(17) . . ?
C23 Fe1 C21 67.07(18) . . ?
C23 Fe1 C22 40.6(2) . . ?
C22 Fe1 C13 131.12(17) . . ?
C22 Fe1 C12 107.59(18) . . ?
Se1 P1 Se2 115.54(4) . . ?
C30 P1 Se1 105.22(11) . . ?
C30 P1 Se2 111.26(11) . . ?
C30 P1 C10 110.07(15) . . ?
C10 P1 Se1 110.90(12) . . ?
C10 P1 Se2 103.91(12) . . ?
C91 C90 B1 119.6(3) . . ?
C95 C90 C91 112.5(3) . . ?
C95 C90 B1 127.7(3) . . ?
P1 C30 Fe2 131.24(18) . . ?
C34 C30 Fe2 69.61(17) . . ?
C34 C30 P1 126.8(3) . . ?
C34 C30 C31 108.2(3) . . ?
C31 C30 Fe2 69.05(17) . . ?
C31 C30 P1 124.8(3) . . ?
F75 C75 C70 121.2(3) . . ?
F75 C75 C74 114.8(3) . . ?
C74 C75 C70 124.0(3) . . ?
F91 C91 C90 118.9(3) . . ?
F91 C91 C92 115.9(3) . . ?
C92 C91 C90 125.2(3) . . ?
F72 C72 C73 119.8(3) . . ?
F72 C72 C71 121.1(3) . . ?
C71 C72 C73 119.1(3) . . ?
F104 C104 C105 120.7(3) . . ?
F104 C104 C103 120.0(3) . . ?
C103 C104 C105 119.3(3) . . ?
F85 C85 C84 115.2(3) . . ?
F85 C85 C80 121.1(3) . . ?
C84 C85 C80 123.7(3) . . ?
Fe2 C34 H34 126.5 . . ?
C30 C34 Fe2 69.16(18) . . ?
C30 C34 H34 126.6 . . ?
C33 C34 Fe2 69.3(2) . . ?
C33 C34 C30 106.9(3) . . ?
C33 C34 H34 126.6 . . ?
C75 C70 C71 113.4(3) . . ?
C75 C70 B1 125.7(3) . . ?
C71 C70 B1 120.3(3) . . ?
F73 C73 C72 120.7(3) . . ?
F73 C73 C74 120.1(3) . . ?
C74 C73 C72 119.2(3) . . ?
F74 C74 C75 119.9(3) . . ?
F74 C74 C73 120.5(3) . . ?
C73 C74 C75 119.6(3) . . ?
C65 C60 Se2 120.8(3) . . ?
C65 C60 C61 120.9(3) . . ?
C61 C60 Se2 118.1(3) . . ?
F71 C71 C72 116.2(3) . . ?
F71 C71 C70 119.1(3) . . ?
C72 C71 C70 124.7(3) . . ?
F84 C84 C85 119.9(3) . . ?
F84 C84 C83 119.5(3) . . ?
C83 C84 C85 120.5(3) . . ?
F101 C101 C100 120.7(3) . . ?
F101 C101 C102 115.3(3) . . ?
C100 C101 C102 124.1(3) . . ?
F95 C95 C90 121.3(3) . . ?
F95 C95 C94 114.7(3) . . ?
C90 C95 C94 124.0(3) . . ?
F81 C81 C82 116.2(3) . . ?
F81 C81 C80 118.3(3) . . ?
C82 C81 C80 125.5(3) . . ?
F92 C92 C91 121.0(3) . . ?
F92 C92 C93 119.8(3) . . ?
C93 C92 C91 119.2(3) . . ?
F94 C94 C95 120.1(3) . . ?
F94 C94 C93 119.9(3) . . ?
C93 C94 C95 120.0(3) . . ?
Fe2 C42 H42 125.5 . . ?
C43 C42 Fe2 69.72(19) . . ?
C43 C42 H42 126.1 . . ?
C41 C42 Fe2 70.26(19) . . ?
C41 C42 H42 126.1 . . ?
C41 C42 C43 107.9(3) . . ?
Fe2 C44 H44 126.1 . . ?
C43 C44 Fe2 69.6(2) . . ?
C43 C44 H44 125.6 . . ?
C43 C44 C40 108.8(3) . . ?
C40 C44 Fe2 70.3(2) . . ?
C40 C44 H44 125.6 . . ?
C60 C65 H65 120.6 . . ?
C60 C65 C64 118.8(4) . . ?
C64 C65 H65 120.6 . . ?
Fe2 C43 H43 125.7 . . ?
C42 C43 Fe2 69.44(19) . . ?
C42 C43 H43 126.2 . . ?
C44 C43 Fe2 70.22(19) . . ?
C44 C43 C42 107.7(3) . . ?
C44 C43 H43 126.2 . . ?
F82 C82 C81 120.9(3) . . ?
F82 C82 C83 120.0(3) . . ?
C81 C82 C83 119.1(3) . . ?
F105 C105 C104 116.4(3) . . ?
F105 C105 C100 118.8(3) . . ?
C104 C105 C100 124.9(3) . . ?
F103 C103 C104 120.3(3) . . ?
F103 C103 C102 120.1(3) . . ?
C104 C103 C102 119.5(3) . . ?
Fe2 C33 H33 126.5 . . ?
C34 C33 Fe2 69.6(2) . . ?
C34 C33 H33 125.7 . . ?
C32 C33 Fe2 69.8(2) . . ?
C32 C33 C34 108.6(3) . . ?
C32 C33 H33 125.7 . . ?
Fe2 C31 H31 125.8 . . ?
C30 C31 Fe2 69.43(18) . . ?
C30 C31 H31 126.7 . . ?
C32 C31 Fe2 69.6(2) . . ?
C32 C31 C30 106.5(3) . . ?
C32 C31 H31 126.7 . . ?
Fe1 C14 H14 126.3 . . ?
C10 C14 Fe1 68.13(19) . . ?
C10 C14 H14 126.4 . . ?
C13 C14 Fe1 70.7(2) . . ?
C13 C14 H14 126.4 . . ?
C13 C14 C10 107.1(3) . . ?
C60 C61 H61 120.4 . . ?
C60 C61 C62 119.2(3) . . ?
C62 C61 H61 120.4 . . ?
F83 C83 C84 121.4(3) . . ?
F83 C83 C82 120.1(3) . . ?
C84 C83 C82 118.5(3) . . ?
C101 C100 C105 112.8(3) . . ?
C101 C100 B1 127.8(3) . . ?
C105 C100 B1 119.0(3) . . ?
C85 C80 B1 127.7(3) . . ?
C81 C80 C85 112.7(3) . . ?
C81 C80 B1 118.6(3) . . ?
C65 C64 H64 119.7 . . ?
C63 C64 C65 120.5(4) . . ?
C63 C64 H64 119.7 . . ?
P1 C10 Fe1 123.39(18) . . ?
C14 C10 Fe1 70.3(2) . . ?
C14 C10 P1 126.4(3) . . ?
C11 C10 Fe1 70.2(2) . . ?
C11 C10 P1 125.4(3) . . ?
C11 C10 C14 108.2(3) . . ?
Fe2 C40 H40 126.3 . . ?
C44 C40 Fe2 69.5(2) . . ?
C44 C40 H40 126.1 . . ?
C44 C40 C41 107.8(3) . . ?
C41 C40 Fe2 69.6(2) . . ?
C41 C40 H40 126.1 . . ?
F93 C93 C92 121.0(3) . . ?
F93 C93 C94 120.0(3) . . ?
C94 C93 C92 118.9(3) . . ?
C64 C63 H63 120.0 . . ?
C62 C63 C64 119.9(4) . . ?
C62 C63 H63 120.0 . . ?
Fe1 C13 H13 126.7 . . ?
C14 C13 Fe1 69.2(2) . . ?
C14 C13 H13 125.5 . . ?
C14 C13 C12 109.1(3) . . ?
C12 C13 Fe1 70.2(2) . . ?
C12 C13 H13 125.5 . . ?
Fe2 C41 H41 126.2 . . ?
C42 C41 Fe2 69.2(2) . . ?
C42 C41 H41 126.0 . . ?
C40 C41 Fe2 70.1(2) . . ?
C40 C41 C42 107.9(3) . . ?
C40 C41 H41 126.0 . . ?
C55 C50 Se1 120.0(3) . . ?
C51 C50 Se1 118.2(3) . . ?
C51 C50 C55 121.9(3) . . ?
F102 C102 C101 120.1(3) . . ?
F102 C102 C103 120.6(3) . . ?
C103 C102 C101 119.3(3) . . ?
C61 C62 H62 119.7 . . ?
C63 C62 C61 120.6(4) . . ?
C63 C62 H62 119.7 . . ?
Fe2 C32 H32 126.9 . . ?
C33 C32 Fe2 70.2(2) . . ?
C33 C32 C31 109.8(3) . . ?
C33 C32 H32 125.1 . . ?
C31 C32 Fe2 69.4(2) . . ?
C31 C32 H32 125.1 . . ?
Fe1 C11 H11 125.7 . . ?
C10 C11 Fe1 68.5(2) . . ?
C10 C11 H11 126.5 . . ?
C12 C11 Fe1 70.8(2) . . ?
C12 C11 C10 107.0(3) . . ?
C12 C11 H11 126.5 . . ?
Fe1 C12 H12 127.5 . . ?
C13 C12 Fe1 69.8(2) . . ?
C13 C12 C11 108.6(3) . . ?
C13 C12 H12 125.7 . . ?
C11 C12 Fe1 68.6(2) . . ?
C11 C12 H12 125.7 . . ?
Fe1 C20 H20 126.8 . . ?
C21 C20 Fe1 69.6(2) . . ?
C21 C20 H20 126.1 . . ?
C21 C20 C24 107.7(4) . . ?
C24 C20 Fe1 69.1(2) . . ?
C24 C20 H20 126.1 . . ?
Fe1 C21 H21 125.7 . . ?
C20 C21 Fe1 70.3(2) . . ?
C20 C21 H21 124.9 . . ?
C22 C21 Fe1 70.7(2) . . ?
C22 C21 C20 110.2(4) . . ?
C22 C21 H21 124.9 . . ?
Fe1 C24 H24 125.0 . . ?
C20 C24 Fe1 70.2(2) . . ?
C20 C24 H24 126.8 . . ?
C20 C24 C23 106.3(4) . . ?
C23 C24 Fe1 69.5(3) . . ?
C23 C24 H24 126.8 . . ?
Fe1 C23 H23 126.4 . . ?
C24 C23 Fe1 69.2(3) . . ?
C24 C23 H23 125.8 . . ?
C22 C23 Fe1 70.1(3) . . ?
C22 C23 C24 108.4(4) . . ?
C22 C23 H23 125.8 . . ?
C90 B1 C70 113.9(3) . . ?
C90 B1 C100 113.5(3) . . ?
C90 B1 C80 100.8(3) . . ?
C100 B1 C70 100.8(3) . . ?
C100 B1 C80 114.9(3) . . ?
C80 B1 C70 113.5(3) . . ?
Fe1 C22 H22 126.1 . . ?
C21 C22 Fe1 69.9(2) . . ?
C21 C22 C23 107.3(4) . . ?
C21 C22 H22 126.4 . . ?
C23 C22 Fe1 69.2(3) . . ?
C23 C22 H22 126.4 . . ?
C50 C55 H55 121.1 . . ?
C50 C55 C54 117.9(4) . . ?
C54 C55 H55 121.1 . . ?
C50 C51 H51 120.6 . . ?
C50 C51 C52 118.7(4) . . ?
C52 C51 H51 120.6 . . ?
C55 C54 H54 120.0 . . ?
C53 C54 C55 120.0(5) . . ?
C53 C54 H54 120.0 . . ?
C51 C52 H52 119.7 . . ?
C53 C52 C51 120.6(5) . . ?
C53 C52 H52 119.7 . . ?
C54 C53 H53 119.5 . . ?
C52 C53 C54 121.0(4) . . ?
C52 C53 H53 119.5 . . ?

loop_
_geom_bond_atom_site_label_1
_geom_bond_atom_site_label_2
_geom_bond_distance
_geom_bond_site_symmetry_2
_geom_bond_publ_flag
Se1 P1 2.2117(9) . ?
Se1 C50 1.928(3) . ?
Se2 P1 2.2284(9) . ?
Se2 C60 1.928(4) . ?
Fe2 C30 2.041(3) . ?
Fe2 C34 2.048(3) . ?
Fe2 C42 2.037(3) . ?
Fe2 C44 2.048(4) . ?
Fe2 C43 2.041(3) . ?
Fe2 C33 2.044(4) . ?
Fe2 C31 2.036(3) . ?
Fe2 C40 2.058(3) . ?
Fe2 C41 2.051(4) . ?
Fe2 C32 2.039(4) . ?
Fe1 C14 2.045(4) . ?
Fe1 C10 2.016(3) . ?
Fe1 C13 2.064(4) . ?
Fe1 C11 2.038(4) . ?
Fe1 C12 2.069(4) . ?
Fe1 C20 2.054(4) . ?
Fe1 C21 2.044(4) . ?
Fe1 C24 2.038(5) . ?
Fe1 C23 2.042(4) . ?
Fe1 C22 2.055(4) . ?
P1 C30 1.757(3) . ?
P1 C10 1.767(3) . ?
F85 C85 1.352(4) . ?
F75 C75 1.351(4) . ?
F92 C92 1.335(4) . ?
F91 C91 1.353(4) . ?
F81 C81 1.356(4) . ?
F105 C105 1.348(4) . ?
F101 C101 1.351(4) . ?
F71 C71 1.360(4) . ?
F84 C84 1.347(4) . ?
F82 C82 1.341(4) . ?
F73 C73 1.351(4) . ?
F95 C95 1.350(4) . ?
F72 C72 1.350(4) . ?
F74 C74 1.337(4) . ?
F104 C104 1.333(4) . ?
F93 C93 1.345(4) . ?
F94 C94 1.351(4) . ?
F83 C83 1.338(4) . ?
F102 C102 1.342(4) . ?
F103 C103 1.349(4) . ?
C90 C91 1.397(5) . ?
C90 C95 1.388(4) . ?
C90 B1 1.646(5) . ?
C30 C34 1.440(5) . ?
C30 C31 1.445(5) . ?
C75 C70 1.384(5) . ?
C75 C74 1.378(5) . ?
C91 C92 1.381(5) . ?
C72 C73 1.371(5) . ?
C72 C71 1.371(5) . ?
C104 C105 1.371(5) . ?
C104 C103 1.369(5) . ?
C85 C84 1.381(5) . ?
C85 C80 1.397(5) . ?
C34 H34 0.9500 . ?
C34 C33 1.435(5) . ?
C70 C71 1.387(4) . ?
C70 B1 1.657(5) . ?
C73 C74 1.371(5) . ?
C60 C65 1.385(5) . ?
C60 C61 1.385(5) . ?
C84 C83 1.370(5) . ?
C101 C100 1.389(5) . ?
C101 C102 1.394(5) . ?
C95 C94 1.394(5) . ?
C81 C82 1.369(5) . ?
C81 C80 1.391(5) . ?
C92 C93 1.370(5) . ?
C94 C93 1.370(5) . ?
C42 H42 0.9500 . ?
C42 C43 1.423(6) . ?
C42 C41 1.416(5) . ?
C44 H44 0.9500 . ?
C44 C43 1.404(5) . ?
C44 C40 1.410(5) . ?
C65 H65 0.9500 . ?
C65 C64 1.392(5) . ?
C43 H43 0.9500 . ?
C82 C83 1.384(5) . ?
C105 C100 1.400(5) . ?
C103 C102 1.370(5) . ?
C33 H33 0.9500 . ?
C33 C32 1.398(6) . ?
C31 H31 0.9500 . ?
C31 C32 1.425(5) . ?
C14 H14 0.9500 . ?
C14 C10 1.443(4) . ?
C14 C13 1.408(5) . ?
C61 H61 0.9500 . ?
C61 C62 1.388(5) . ?
C100 B1 1.651(5) . ?
C80 B1 1.653(5) . ?
C64 H64 0.9500 . ?
C64 C63 1.382(6) . ?
C10 C11 1.432(5) . ?
C40 H40 0.9500 . ?
C40 C41 1.415(5) . ?
C63 H63 0.9500 . ?
C63 C62 1.372(6) . ?
C13 H13 0.9500 . ?
C13 C12 1.414(6) . ?
C41 H41 0.9500 . ?
C50 C55 1.388(5) . ?
C50 C51 1.382(5) . ?
C62 H62 0.9500 . ?
C32 H32 0.9500 . ?
C11 H11 0.9500 . ?
C11 C12 1.425(5) . ?
C12 H12 0.9500 . ?
C20 H20 0.9500 . ?
C20 C21 1.407(6) . ?
C20 C24 1.425(6) . ?
C21 H21 0.9500 . ?
C21 C22 1.380(6) . ?
C24 H24 0.9500 . ?
C24 C23 1.436(7) . ?
C23 H23 0.9500 . ?
C23 C22 1.423(7) . ?
C22 H22 0.9500 . ?
C55 H55 0.9500 . ?
C55 C54 1.391(5) . ?
C51 H51 0.9500 . ?
C51 C52 1.385(6) . ?
C54 H54 0.9500 . ?
C54 C53 1.390(8) . ?
C52 H52 0.9500 . ?
C52 C53 1.349(8) . ?
C53 H53 0.9500 . ?

loop_
_geom_torsion_atom_site_label_1
_geom_torsion_atom_site_label_2
_geom_torsion_atom_site_label_3
_geom_torsion_atom_site_label_4
_geom_torsion
_geom_torsion_site_symmetry_1
_geom_torsion_site_symmetry_2
_geom_torsion_site_symmetry_3
_geom_torsion_site_symmetry_4
_geom_torsion_publ_flag
Se1 P1 C30 Fe2 31.7(2) . . . . ?
Se1 P1 C30 C34 126.1(3) . . . . ?
Se1 P1 C30 C31 -60.0(3) . . . . ?
Se1 P1 C10 Fe1 168.82(15) . . . . ?
Se1 P1 C10 C14 -102.1(3) . . . . ?
Se1 P1 C10 C11 80.6(3) . . . . ?
Se1 C50 C55 C54 179.6(3) . . . . ?
Se1 C50 C51 C52 -179.1(3) . . . . ?
Se2 P1 C30 Fe2 -94.1(2) . . . . ?
Se2 P1 C30 C34 0.3(3) . . . . ?
Se2 P1 C30 C31 174.2(2) . . . . ?
Se2 P1 C10 Fe1 -66.4(2) . . . . ?
Se2 P1 C10 C14 22.6(3) . . . . ?
Se2 P1 C10 C11 -154.7(3) . . . . ?
Se2 C60 C65 C64 -178.7(3) . . . . ?
Se2 C60 C61 C62 178.1(3) . . . . ?
Fe2 C30 C34 C33 -59.3(2) . . . . ?
Fe2 C30 C31 C32 60.1(2) . . . . ?
Fe2 C34 C33 C32 -59.1(3) . . . . ?
Fe2 C42 C43 C44 -60.1(2) . . . . ?
Fe2 C42 C41 C40 59.7(2) . . . . ?
Fe2 C44 C43 C42 59.6(2) . . . . ?
Fe2 C44 C40 C41 -59.3(2) . . . . ?
Fe2 C33 C32 C31 -58.2(3) . . . . ?
Fe2 C31 C32 C33 58.7(3) . . . . ?
Fe2 C40 C41 C42 -59.1(2) . . . . ?
Fe1 C14 C10 P1 -117.5(3) . . . . ?
Fe1 C14 C10 C11 60.2(3) . . . . ?
Fe1 C14 C13 C12 -59.0(3) . . . . ?
Fe1 C10 C11 C12 60.7(3) . . . . ?
Fe1 C13 C12 C11 -57.7(3) . . . . ?
Fe1 C11 C12 C13 58.5(3) . . . . ?
Fe1 C20 C21 C22 -59.6(3) . . . . ?
Fe1 C20 C24 C23 60.5(3) . . . . ?
Fe1 C21 C22 C23 -59.4(3) . . . . ?
Fe1 C24 C23 C22 59.4(3) . . . . ?
Fe1 C23 C22 C21 59.8(3) . . . . ?
P1 C30 C34 Fe2 -126.9(3) . . . . ?
P1 C30 C34 C33 173.8(2) . . . . ?
P1 C30 C31 Fe2 126.4(2) . . . . ?
P1 C30 C31 C32 -173.5(2) . . . . ?
P1 C10 C11 Fe1 117.5(3) . . . . ?
P1 C10 C11 C12 178.2(3) . . . . ?
F85 C85 C84 F84 -0.9(4) . . . . ?
F85 C85 C84 C83 -178.0(3) . . . . ?
F85 C85 C80 C81 178.4(3) . . . . ?
F85 C85 C80 B1 9.9(5) . . . . ?
F75 C75 C70 C71 179.8(3) . . . . ?
F75 C75 C70 B1 -8.7(5) . . . . ?
F75 C75 C74 F74 -1.1(5) . . . . ?
F75 C75 C74 C73 -179.1(3) . . . . ?
F92 C92 C93 F93 -0.7(5) . . . . ?
F92 C92 C93 C94 177.2(3) . . . . ?
F91 C91 C92 F92 3.2(5) . . . . ?
F91 C91 C92 C93 -177.0(3) . . . . ?
F81 C81 C82 F82 -1.3(5) . . . . ?
F81 C81 C82 C83 178.2(3) . . . . ?
F81 C81 C80 C85 -178.7(3) . . . . ?
F81 C81 C80 B1 -9.0(4) . . . . ?
F105 C105 C100 C101 177.3(3) . . . . ?
F105 C105 C100 B1 4.0(4) . . . . ?
F101 C101 C100 C105 -178.0(3) . . . . ?
F101 C101 C100 B1 -5.5(5) . . . . ?
F101 C101 C102 F102 1.1(4) . . . . ?
F101 C101 C102 C103 -178.9(3) . . . . ?
F84 C84 C83 F83 2.9(5) . . . . ?
F84 C84 C83 C82 -178.4(3) . . . . ?
F82 C82 C83 F83 -0.5(5) . . . . ?
F82 C82 C83 C84 -179.2(3) . . . . ?
F73 C73 C74 F74 1.6(5) . . . . ?
F73 C73 C74 C75 179.6(3) . . . . ?
F95 C95 C94 F94 2.8(5) . . . . ?
F95 C95 C94 C93 -176.8(3) . . . . ?
F72 C72 C73 F73 -0.6(5) . . . . ?
F72 C72 C73 C74 -179.9(3) . . . . ?
F72 C72 C71 F71 2.3(5) . . . . ?
F72 C72 C71 C70 -179.4(3) . . . . ?
F104 C104 C105 F105 1.3(5) . . . . ?
F104 C104 C105 C100 -177.6(3) . . . . ?
F104 C104 C103 F103 -1.2(5) . . . . ?
F104 C104 C103 C102 -178.9(3) . . . . ?
F94 C94 C93 F93 -1.3(5) . . . . ?
F94 C94 C93 C92 -179.2(3) . . . . ?
F103 C103 C102 F102 -0.4(5) . . . . ?
F103 C103 C102 C101 179.6(3) . . . . ?
C90 C91 C92 F92 -178.2(3) . . . . ?
C90 C91 C92 C93 1.6(5) . . . . ?
C90 C95 C94 F94 -177.2(3) . . . . ?
C90 C95 C94 C93 3.1(6) . . . . ?
C30 P1 C10 Fe1 52.8(2) . . . . ?
C30 P1 C10 C14 141.8(3) . . . . ?
C30 P1 C10 C11 -35.4(4) . . . . ?
C30 C34 C33 Fe2 59.2(2) . . . . ?
C30 C34 C33 C32 0.1(4) . . . . ?
C30 C31 C32 Fe2 -59.9(2) . . . . ?
C30 C31 C32 C33 -1.3(4) . . . . ?
C75 C70 C71 F71 178.0(3) . . . . ?
C75 C70 C71 C72 -0.3(5) . . . . ?
C75 C70 B1 C90 19.9(5) . . . . ?
C75 C70 B1 C100 -102.0(4) . . . . ?
C75 C70 B1 C80 134.5(3) . . . . ?
C91 C90 C95 F95 176.0(3) . . . . ?
C91 C90 C95 C94 -3.9(5) . . . . ?
C91 C90 B1 C70 58.3(4) . . . . ?
C91 C90 B1 C100 172.9(3) . . . . ?
C91 C90 B1 C80 -63.6(4) . . . . ?
C91 C92 C93 F93 179.5(3) . . . . ?
C91 C92 C93 C94 -2.6(5) . . . . ?
C72 C73 C74 F74 -179.0(3) . . . . ?
C72 C73 C74 C75 -1.1(5) . . . . ?
C104 C105 C100 C101 -3.7(5) . . . . ?
C104 C105 C100 B1 -177.0(3) . . . . ?
C104 C103 C102 F102 177.3(3) . . . . ?
C104 C103 C102 C101 -2.7(5) . . . . ?
C85 C84 C83 F83 -180.0(3) . . . . ?
C85 C84 C83 C82 -1.3(5) . . . . ?
C85 C80 B1 C90 102.3(4) . . . . ?
C85 C80 B1 C70 -19.8(5) . . . . ?
C85 C80 B1 C100 -135.2(3) . . . . ?
C34 C30 C31 Fe2 -58.7(2) . . . . ?
C34 C30 C31 C32 1.3(4) . . . . ?
C34 C33 C32 Fe2 59.0(2) . . . . ?
C34 C33 C32 C31 0.7(4) . . . . ?
C70 C75 C74 F74 179.7(3) . . . . ?
C70 C75 C74 C73 1.8(5) . . . . ?
C73 C72 C71 F71 -177.4(3) . . . . ?
C73 C72 C71 C70 0.9(5) . . . . ?
C74 C75 C70 C71 -1.0(5) . . . . ?
C74 C75 C70 B1 170.5(3) . . . . ?
C60 C65 C64 C63 2.3(6) . . . . ?
C60 C61 C62 C63 -0.7(6) . . . . ?
C71 C72 C73 F73 179.1(3) . . . . ?
C71 C72 C73 C74 -0.2(5) . . . . ?
C71 C70 B1 C90 -169.1(3) . . . . ?
C71 C70 B1 C100 68.9(4) . . . . ?
C71 C70 B1 C80 -54.5(4) . . . . ?
C84 C85 C80 C81 -0.4(5) . . . . ?
C84 C85 C80 B1 -168.9(3) . . . . ?
C101 C100 B1 C90 133.3(3) . . . . ?
C101 C100 B1 C70 -104.5(4) . . . . ?
C101 C100 B1 C80 17.9(5) . . . . ?
C95 C90 C91 F91 -179.8(3) . . . . ?
C95 C90 C91 C92 1.6(5) . . . . ?
C95 C90 B1 C70 -127.5(3) . . . . ?
C95 C90 B1 C100 -12.9(5) . . . . ?
C95 C90 B1 C80 110.6(4) . . . . ?
C95 C94 C93 F93 178.3(3) . . . . ?
C95 C94 C93 C92 0.4(5) . . . . ?
C81 C82 C83 F83 -179.9(3) . . . . ?
C81 C82 C83 C84 1.4(5) . . . . ?
C81 C80 B1 C90 -65.6(4) . . . . ?
C81 C80 B1 C70 172.2(3) . . . . ?
C81 C80 B1 C100 56.9(4) . . . . ?
C44 C40 C41 Fe2 59.3(2) . . . . ?
C44 C40 C41 C42 0.2(4) . . . . ?
C65 C60 C61 C62 2.8(5) . . . . ?
C65 C64 C63 C62 -0.3(6) . . . . ?
C43 C42 C41 Fe2 -59.8(2) . . . . ?
C43 C42 C41 C40 -0.2(4) . . . . ?
C43 C44 C40 Fe2 59.2(2) . . . . ?
C43 C44 C40 C41 -0.1(4) . . . . ?
C82 C81 C80 C85 0.5(5) . . . . ?
C82 C81 C80 B1 170.2(3) . . . . ?
C105 C104 C103 F103 178.7(3) . . . . ?
C105 C104 C103 C102 1.0(5) . . . . ?
C105 C100 B1 C90 -54.5(4) . . . . ?
C105 C100 B1 C70 67.7(3) . . . . ?
C105 C100 B1 C80 -169.9(3) . . . . ?
C103 C104 C105 F105 -178.6(3) . . . . ?
C103 C104 C105 C100 2.5(5) . . . . ?
C31 C30 C34 Fe2 58.4(2) . . . . ?
C31 C30 C34 C33 -0.9(4) . . . . ?
C14 C10 C11 Fe1 -60.2(2) . . . . ?
C14 C10 C11 C12 0.5(4) . . . . ?
C14 C13 C12 Fe1 58.4(3) . . . . ?
C14 C13 C12 C11 0.7(5) . . . . ?
C61 C60 C65 C64 -3.5(6) . . . . ?
C100 C101 C102 F102 -178.7(3) . . . . ?
C100 C101 C102 C103 1.3(5) . . . . ?
C80 C85 C84 F84 178.0(3) . . . . ?
C80 C85 C84 C83 0.8(5) . . . . ?
C80 C81 C82 F82 179.5(3) . . . . ?
C80 C81 C82 C83 -1.0(5) . . . . ?
C64 C63 C62 C61 -0.5(6) . . . . ?
C10 P1 C30 Fe2 151.3(2) . . . . ?
C10 P1 C30 C34 -114.4(3) . . . . ?
C10 P1 C30 C31 59.5(3) . . . . ?
C10 C14 C13 Fe1 58.6(2) . . . . ?
C10 C14 C13 C12 -0.4(5) . . . . ?
C10 C11 C12 Fe1 -59.2(3) . . . . ?
C10 C11 C12 C13 -0.7(5) . . . . ?
C40 C44 C43 Fe2 -59.6(2) . . . . ?
C40 C44 C43 C42 0.0(4) . . . . ?
C13 C14 C10 Fe1 -60.2(3) . . . . ?
C13 C14 C10 P1 -177.7(3) . . . . ?
C13 C14 C10 C11 -0.1(4) . . . . ?
C41 C42 C43 Fe2 60.2(2) . . . . ?
C41 C42 C43 C44 0.1(4) . . . . ?
C50 C55 C54 C53 -0.2(6) . . . . ?
C50 C51 C52 C53 -1.0(6) . . . . ?
C102 C101 C100 C105 1.8(5) . . . . ?
C102 C101 C100 B1 174.4(3) . . . . ?
C20 C21 C22 Fe1 59.3(3) . . . . ?
C20 C21 C22 C23 0.0(5) . . . . ?
C20 C24 C23 Fe1 -60.9(3) . . . . ?
C20 C24 C23 C22 -1.5(5) . . . . ?
C21 C20 C24 Fe1 -59.0(3) . . . . ?
C21 C20 C24 C23 1.5(5) . . . . ?
C24 C20 C21 Fe1 58.7(3) . . . . ?
C24 C20 C21 C22 -0.9(5) . . . . ?
C24 C23 C22 Fe1 -58.9(3) . . . . ?
C24 C23 C22 C21 1.0(5) . . . . ?
B1 C90 C91 F91 -4.8(4) . . . . ?
B1 C90 C91 C92 176.6(3) . . . . ?
B1 C90 C95 F95 1.5(5) . . . . ?
B1 C90 C95 C94 -178.5(3) . . . . ?
B1 C70 C71 F71 6.0(5) . . . . ?
B1 C70 C71 C72 -172.3(3) . . . . ?
C55 C50 C51 C52 1.1(6) . . . . ?
C55 C54 C53 C52 0.3(7) . . . . ?
C51 C50 C55 C54 -0.6(6) . . . . ?
C51 C52 C53 C54 0.3(7) . . . . ?

loop_
_smtbx_masks_void_nr
_smtbx_masks_void_average_x
_smtbx_masks_void_average_y
_smtbx_masks_void_average_z
_smtbx_masks_void_volume
_smtbx_masks_void_count_electrons
_smtbx_masks_void_content
1 0.000 0.500 0.500 172.5 97.0 '2 toluene'
